data_4311231
loop_
_publ_author_name
'Apurba K. Patra'
'Michael J. Rose'
'Karen A. Murphy'
'Marilyn M. Olmstead'
'Pradip K. Mascharak'

_publ_section_title
;
 Photolabile Ruthenium Nitrosyls with Planar Dicarboxamide Tetradentate N4
 Ligands: Effects of In-Plane and Axial Ligand Strength on NO Release
;
_journal_name_full 'Inorganic Chemistry'
_journal_page_first 4487
_journal_page_last 4495
_journal_paper_doi 10.1021/ic040030t
_journal_volume 43
_journal_year 2004
_chemical_formula_moiety 'C20 H16 Cl N5 O3 Ru, C7 H8'
_chemical_formula_sum 'C27 H24 Cl N5 O3 Ru'
_chemical_formula_weight 603.03
_chemical_name_common '[(Me2bpb)Ru(NO)(Cl)]^.^toluene'
_chemical_name_systematic
;
  ?
;
_space_group_IT_number 14
_symmetry_cell_setting monoclinic
_symmetry_space_group_name_Hall '-P 2ybc'
_symmetry_space_group_name_H-M 'P 1 21/c 1'
_atom_sites_solution_hydrogens geom
_atom_sites_solution_primary direct
_atom_sites_solution_secondary difmap
_audit_creation_method SHELXL-97
_cell_angle_alpha 90.00
_cell_angle_beta 99.930(4)
_cell_angle_gamma 90.00
_cell_formula_units_Z 4
_cell_length_a 10.0026(19)
_cell_length_b 30.898(6)
_cell_length_c 8.2255(16)
_cell_measurement_reflns_used 954
_cell_measurement_temperature 93(2)
_cell_measurement_theta_max 20.0
_cell_measurement_theta_min 2.5
_cell_volume 2504.1(8)
_computing_cell_refinement 'SMART 5.054'
_computing_data_collection 'SMART 5.054 (Bruker, 2002)'
_computing_data_reduction 'SAINT 6.36A (Bruker, 2002)'
_computing_molecular_graphics 'SHELXTL 5.1, XP (Sheldrick, 1994)'
_computing_publication_material 'SHELXL-97 (Sheldrick, 1997)'
_computing_structure_refinement 'SHELXL-97 (Sheldrick, 1997)'
_computing_structure_solution 'SHELXS-97 (Sheldrick, 1990)'
_diffrn_ambient_temperature 93(2)
_diffrn_detector_area_resol_mean 8.3
_diffrn_measured_fraction_theta_full 1.000
_diffrn_measured_fraction_theta_max 1.000
_diffrn_measurement_device_type 'Bruker SMART 1000'
_diffrn_measurement_method \w
_diffrn_radiation_monochromator graphite
_diffrn_radiation_source 'normal-focus sealed tube'
_diffrn_radiation_type MoK\a
_diffrn_radiation_wavelength 0.71073
_diffrn_reflns_av_R_equivalents 0.054
_diffrn_reflns_av_sigmaI/netI 0.043
_diffrn_reflns_limit_h_max 12
_diffrn_reflns_limit_h_min -12
_diffrn_reflns_limit_k_max 40
_diffrn_reflns_limit_k_min -40
_diffrn_reflns_limit_l_max 10
_diffrn_reflns_limit_l_min -10
_diffrn_reflns_number 27566
_diffrn_reflns_theta_full 27.48
_diffrn_reflns_theta_max 27.48
_diffrn_reflns_theta_min 2.07
_diffrn_standards_decay_% <0.1
_diffrn_standards_number '50 frames remeasured'
_exptl_absorpt_coefficient_mu 0.773
_exptl_absorpt_correction_T_max 0.970
_exptl_absorpt_correction_T_min 0.727
_exptl_absorpt_correction_type multi-scan
_exptl_absorpt_process_details 'SADABS 2.05 (Sheldrick, 2002)'
_exptl_crystal_colour red-brown
_exptl_crystal_density_diffrn 1.600
_exptl_crystal_density_method 'not measured'
_exptl_crystal_description plate
_exptl_crystal_F_000 1224
_exptl_crystal_size_max 0.44
_exptl_crystal_size_mid 0.36
_exptl_crystal_size_min 0.04
_refine_diff_density_max 0.624
_refine_diff_density_min -0.827
_refine_diff_density_rms 0.098
_refine_ls_extinction_method none
_refine_ls_goodness_of_fit_ref 1.103
_refine_ls_hydrogen_treatment constr
_refine_ls_matrix_type full
_refine_ls_number_parameters 330
_refine_ls_number_reflns 5736
_refine_ls_number_restraints 15
_refine_ls_restrained_S_all 1.103
_refine_ls_R_factor_all 0.0661
_refine_ls_R_factor_gt 0.0440
_refine_ls_shift/su_max 0.003
_refine_ls_shift/su_mean 0.000
_refine_ls_structure_factor_coef Fsqd
_refine_ls_weighting_details 'calc w=1/[\s^2^(Fo^2^)+(0.0396P)^2^+4.3807P] where P=(Fo^2^+2Fc^2^)/3'
_refine_ls_weighting_scheme calc
_refine_ls_wR_factor_gt 0.0920
_refine_ls_wR_factor_ref 0.0999
_reflns_number_gt 4459
_reflns_number_total 5736
_reflns_threshold_expression I>2\s(I)
_cod_data_source_file ic040030t_2.cif
_cod_data_source_block mn1516
_cod_original_sg_symbol_H-M 'P 21/c'
_cod_database_code 4311231

loop_
_symmetry_equiv_pos_as_xyz
'x, y, z'
'-x, y+1/2, -z+1/2'
'-x, -y, -z'
'x, -y-1/2, z-1/2'

loop_
_atom_site_label
_atom_site_type_symbol
_atom_site_fract_x
_atom_site_fract_y
_atom_site_fract_z
_atom_site_U_iso_or_equiv
_atom_site_adp_type
_atom_site_occupancy
_atom_site_symmetry_multiplicity
_atom_site_calc_flag
_atom_site_refinement_flags
_atom_site_disorder_assembly
_atom_site_disorder_group
Ru1 Ru 0.76943(3) 0.552536(9) 0.17839(3) 0.01352(8) Uani 1 1 d . . .
Cl1 Cl 0.54285(8) 0.55323(3) 0.22822(10) 0.01820(17) Uani 1 1 d . . .
O1 O 0.8867(2) 0.50870(8) 0.6522(3) 0.0175(5) Uani 1 1 d . . .
O2 O 0.6931(3) 0.68065(8) 0.0764(3) 0.0238(6) Uani 1 1 d . . .
O3 O 1.0253(3) 0.54658(9) 0.0613(3) 0.0250(6) Uani 1 1 d . . .
N1 N 0.8343(3) 0.55226(10) 0.4214(3) 0.0146(5) Uani 1 1 d . . .
N2 N 0.7676(3) 0.61632(9) 0.2058(3) 0.0162(6) Uani 1 1 d . . .
N3 N 0.7619(3) 0.48526(9) 0.2273(4) 0.0151(6) Uani 1 1 d . . .
N4 N 0.6793(3) 0.57110(10) -0.0642(4) 0.0164(6) Uani 1 1 d . . .
N5 N 0.9271(3) 0.54902(9) 0.1166(3) 0.0149(6) Uani 1 1 d . . .
C1 C 0.8560(3) 0.59510(11) 0.4849(4) 0.0138(7) Uani 1 1 d . . .
C2 C 0.8162(3) 0.62908(11) 0.3710(4) 0.0160(7) Uani 1 1 d . . .
C3 C 0.8272(4) 0.67169(12) 0.4269(5) 0.0234(8) Uani 1 1 d . . .
H3 H 0.7984 0.6946 0.3518 0.028 Uiso 1 1 calc R . .
C4 C 0.8794(4) 0.68138(12) 0.5904(5) 0.0242(8) Uani 1 1 d . . .
C5 C 0.9250(3) 0.64775(12) 0.7013(4) 0.0187(7) Uani 1 1 d . . .
C6 C 0.9119(3) 0.60522(12) 0.6477(4) 0.0155(7) Uani 1 1 d . . .
H6 H 0.9415 0.5825 0.7233 0.019 Uiso 1 1 calc R . .
C7 C 0.8466(3) 0.51488(11) 0.5037(4) 0.0155(7) Uani 1 1 d . . .
C8 C 0.8025(3) 0.47688(11) 0.3904(4) 0.0144(7) Uani 1 1 d . . .
C9 C 0.8016(3) 0.43543(11) 0.4520(5) 0.0175(7) Uani 1 1 d . . .
H9 H 0.8290 0.4301 0.5667 0.021 Uiso 1 1 calc R . .
C10 C 0.7601(3) 0.40157(12) 0.3440(5) 0.0197(7) Uani 1 1 d . . .
H10 H 0.7606 0.3727 0.3836 0.024 Uiso 1 1 calc R . .
C11 C 0.7183(3) 0.41027(12) 0.1786(4) 0.0187(7) Uani 1 1 d . . .
H11 H 0.6890 0.3875 0.1031 0.022 Uiso 1 1 calc R . .
C12 C 0.7196(3) 0.45263(11) 0.1241(4) 0.0175(7) Uani 1 1 d . . .
H12 H 0.6896 0.4587 0.0105 0.021 Uiso 1 1 calc R . .
C13 C 0.7097(3) 0.64122(12) 0.0777(4) 0.0183(7) Uani 1 1 d . . .
C14 C 0.6638(3) 0.61476(12) -0.0757(4) 0.0169(7) Uani 1 1 d . . .
C15 C 0.6081(3) 0.63417(13) -0.2234(4) 0.0202(8) Uani 1 1 d . . .
H15 H 0.5984 0.6647 -0.2303 0.024 Uiso 1 1 calc R . .
C16 C 0.5666(3) 0.60857(14) -0.3611(4) 0.0232(8) Uani 1 1 d . . .
H16 H 0.5288 0.6214 -0.4638 0.028 Uiso 1 1 calc R . .
C17 C 0.5807(3) 0.56442(13) -0.3470(5) 0.0217(8) Uani 1 1 d . . .
H17 H 0.5507 0.5464 -0.4397 0.026 Uiso 1 1 calc R . .
C18 C 0.6387(3) 0.54625(12) -0.1972(4) 0.0185(7) Uani 1 1 d . . .
H18 H 0.6498 0.5158 -0.1887 0.022 Uiso 1 1 calc R . .
C19 C 0.8876(5) 0.72792(14) 0.6477(5) 0.0394(11) Uani 1 1 d . . .
H19A H 0.8430 0.7466 0.5582 0.059 Uiso 1 1 calc R . .
H19B H 0.9830 0.7364 0.6785 0.059 Uiso 1 1 calc R . .
H19C H 0.8420 0.7309 0.7435 0.059 Uiso 1 1 calc R . .
C20 C 0.9890(4) 0.65796(13) 0.8773(5) 0.0247(8) Uani 1 1 d . . .
H20A H 1.0181 0.6310 0.9357 0.037 Uiso 1 1 calc R . .
H20B H 0.9226 0.6727 0.9328 0.037 Uiso 1 1 calc R . .
H20C H 1.0678 0.6768 0.8775 0.037 Uiso 1 1 calc R . .
C21A C 0.6077(8) 0.2096(3) 0.1365(11) 0.039(2) Uiso 0.587(8) 1 d PD A 1
C22A C 0.7243(8) 0.2250(3) 0.0851(11) 0.041(2) Uiso 0.587(8) 1 d PD A 1
H22A H 0.7225 0.2519 0.0290 0.049 Uiso 0.587(8) 1 calc PR A 1
C23A C 0.8424(9) 0.2012(3) 0.1157(10) 0.0332(19) Uiso 0.587(8) 1 d PD A 1
H23A H 0.9223 0.2114 0.0803 0.040 Uiso 0.587(8) 1 calc PR A 1
C24A C 0.8436(12) 0.1622(4) 0.1984(15) 0.027(3) Uiso 0.587(8) 1 d PD A 1
H24A H 0.9252 0.1458 0.2165 0.032 Uiso 0.587(8) 1 calc PR A 1
C25A C 0.7361(12) 0.1465(4) 0.2537(16) 0.027(3) Uiso 0.587(8) 1 d PD A 1
H25A H 0.7409 0.1199 0.3127 0.033 Uiso 0.587(8) 1 calc PR A 1
C26A C 0.6115(9) 0.1713(3) 0.2208(12) 0.038(2) Uiso 0.587(8) 1 d PD A 1
H26A H 0.5324 0.1610 0.2578 0.046 Uiso 0.587(8) 1 calc PR A 1
C27A C 0.4780(9) 0.2349(3) 0.1067(13) 0.057(3) Uiso 0.587(8) 1 d PD A 1
H27A H 0.4070 0.2185 0.1480 0.086 Uiso 0.587(8) 1 calc PR A 1
H27B H 0.4505 0.2400 -0.0119 0.086 Uiso 0.587(8) 1 calc PR A 1
H27C H 0.4916 0.2627 0.1645 0.086 Uiso 0.587(8) 1 calc PR A 1
C21B C 0.6737(11) 0.2278(3) 0.1554(14) 0.033(3) Uiso 0.413(8) 1 d PD A 2
C22B C 0.7976(12) 0.2080(4) 0.1446(16) 0.037(3) Uiso 0.413(8) 1 d PD A 2
H22B H 0.8641 0.2235 0.0986 0.045 Uiso 0.413(8) 1 calc PR A 2
C23B C 0.8247(19) 0.1662(6) 0.200(3) 0.056(8) Uiso 0.413(8) 1 d PD A 2
H23B H 0.9121 0.1539 0.2024 0.067 Uiso 0.413(8) 1 calc PR A 2
C24B C 0.7197(15) 0.1418(5) 0.254(2) 0.025(5) Uiso 0.413(8) 1 d PD A 2
H24B H 0.7334 0.1121 0.2816 0.030 Uiso 0.413(8) 1 calc PR A 2
C25B C 0.6023(11) 0.1609(4) 0.2640(15) 0.030(3) Uiso 0.413(8) 1 d PD A 2
H25B H 0.5344 0.1451 0.3065 0.037 Uiso 0.413(8) 1 calc PR A 2
C26B C 0.5773(11) 0.2037(3) 0.2132(14) 0.035(3) Uiso 0.413(8) 1 d PD A 2
H26B H 0.4917 0.2164 0.2191 0.041 Uiso 0.413(8) 1 calc PR A 2
C27B C 0.6468(14) 0.2738(4) 0.1046(18) 0.059(4) Uiso 0.413(8) 1 d PD A 2
H27D H 0.5534 0.2814 0.1144 0.089 Uiso 0.413(8) 1 calc PR A 2
H27E H 0.6592 0.2775 -0.0102 0.089 Uiso 0.413(8) 1 calc PR A 2
H27F H 0.7101 0.2927 0.1761 0.089 Uiso 0.413(8) 1 calc PR A 2

loop_
_atom_site_aniso_label
_atom_site_aniso_U_11
_atom_site_aniso_U_22
_atom_site_aniso_U_33
_atom_site_aniso_U_23
_atom_site_aniso_U_13
_atom_site_aniso_U_12
Ru1 0.01253(13) 0.01612(14) 0.01158(13) -0.00001(12) 0.00119(9) -0.00025(12)
Cl1 0.0130(4) 0.0273(4) 0.0139(4) 0.0002(4) 0.0013(3) -0.0002(3)
O1 0.0203(13) 0.0186(13) 0.0123(12) 0.0007(10) -0.0007(10) 0.0020(10)
O2 0.0290(14) 0.0175(13) 0.0235(14) 0.0040(11) 0.0005(11) 0.0028(11)
O3 0.0200(13) 0.0301(15) 0.0275(14) 0.0076(12) 0.0113(11) 0.0062(11)
N1 0.0127(13) 0.0190(14) 0.0118(13) -0.0009(12) 0.0010(10) -0.0012(12)
N2 0.0164(14) 0.0168(15) 0.0147(15) 0.0013(12) 0.0004(11) 0.0003(12)
N3 0.0119(13) 0.0186(15) 0.0149(14) -0.0013(12) 0.0029(11) -0.0006(11)
N4 0.0148(14) 0.0209(15) 0.0141(14) 0.0010(12) 0.0041(11) 0.0014(12)
N5 0.0180(14) 0.0135(14) 0.0126(13) 0.0010(12) 0.0010(10) 0.0008(12)
C1 0.0122(15) 0.0125(16) 0.0166(17) -0.0011(13) 0.0023(13) -0.0008(12)
C2 0.0153(16) 0.0196(18) 0.0134(17) 0.0014(14) 0.0032(13) 0.0013(13)
C3 0.0259(19) 0.0218(19) 0.022(2) 0.0025(16) 0.0021(15) 0.0025(15)
C4 0.031(2) 0.0190(19) 0.023(2) -0.0053(16) 0.0042(16) 0.0016(15)
C5 0.0148(16) 0.0231(19) 0.0177(18) -0.0041(15) 0.0017(13) -0.0013(14)
C6 0.0097(15) 0.0223(18) 0.0142(17) 0.0027(14) 0.0012(12) -0.0007(13)
C7 0.0127(16) 0.0185(17) 0.0154(17) -0.0009(14) 0.0031(13) -0.0010(13)
C8 0.0109(15) 0.0174(17) 0.0150(17) -0.0003(14) 0.0024(12) 0.0020(13)
C9 0.0139(16) 0.0185(18) 0.0203(18) -0.0015(14) 0.0037(13) 0.0015(13)
C10 0.0170(17) 0.0157(17) 0.026(2) 0.0010(15) 0.0039(15) 0.0003(13)
C11 0.0143(16) 0.0214(19) 0.0206(18) -0.0062(15) 0.0035(13) -0.0008(14)
C12 0.0155(15) 0.0201(19) 0.0164(16) -0.0037(15) 0.0011(13) 0.0001(14)
C13 0.0155(16) 0.0231(19) 0.0164(17) 0.0014(15) 0.0029(13) 0.0001(14)
C14 0.0123(15) 0.0226(19) 0.0164(17) -0.0004(14) 0.0043(13) 0.0012(13)
C15 0.0134(16) 0.027(2) 0.0200(18) 0.0070(16) 0.0031(14) 0.0027(14)
C16 0.0137(16) 0.042(2) 0.0144(17) 0.0079(16) 0.0031(13) 0.0010(15)
C17 0.0124(16) 0.036(2) 0.0163(17) -0.0012(15) 0.0017(13) -0.0024(14)
C18 0.0175(16) 0.023(2) 0.0158(16) -0.0017(14) 0.0051(13) -0.0030(14)
C19 0.063(3) 0.022(2) 0.029(2) -0.0074(18) -0.004(2) 0.008(2)
C20 0.028(2) 0.025(2) 0.0204(19) -0.0058(16) 0.0023(15) -0.0009(16)

loop_
_atom_type_symbol
_atom_type_description
_atom_type_scat_dispersion_real
_atom_type_scat_dispersion_imag
_atom_type_scat_source
C C 0.0033 0.0016 'International Tables Vol C Tables 4.2.6.8 and 6.1.1.4'
H H 0.0000 0.0000 'International Tables Vol C Tables 4.2.6.8 and 6.1.1.4'
N N 0.0061 0.0033 'International Tables Vol C Tables 4.2.6.8 and 6.1.1.4'
O O 0.0106 0.0060 'International Tables Vol C Tables 4.2.6.8 and 6.1.1.4'
Cl Cl 0.1484 0.1585 'International Tables Vol C Tables 4.2.6.8 and 6.1.1.4'
Ru Ru -1.2594 0.8363 'International Tables Vol C Tables 4.2.6.8 and 6.1.1.4'

loop_
_geom_angle_atom_site_label_1
_geom_angle_atom_site_label_2
_geom_angle_atom_site_label_3
_geom_angle
_geom_angle_site_symmetry_1
_geom_angle_site_symmetry_3
_geom_angle_publ_flag
N5 Ru1 N2 97.01(13) . . ?
N5 Ru1 N1 97.95(12) . . ?
N2 Ru1 N1 84.14(12) . . ?
N5 Ru1 N3 93.31(12) . . ?
N2 Ru1 N3 161.90(11) . . ?
N1 Ru1 N3 79.72(12) . . ?
N5 Ru1 N4 90.08(12) . . ?
N2 Ru1 N4 80.08(11) . . ?
N1 Ru1 N4 163.06(12) . . ?
N3 Ru1 N4 114.84(11) . . ?
N5 Ru1 Cl1 172.41(9) . . ?
N2 Ru1 Cl1 86.75(9) . . ?
N1 Ru1 Cl1 88.97(8) . . ?
N3 Ru1 Cl1 84.83(8) . . ?
N4 Ru1 Cl1 84.06(8) . . ?
C7 N1 C1 128.6(3) . . ?
C7 N1 Ru1 119.9(2) . . ?
C1 N1 Ru1 111.5(2) . . ?
C13 N2 C2 128.2(3) . . ?
C13 N2 Ru1 119.2(2) . . ?
C2 N2 Ru1 112.1(2) . . ?
C12 N3 C8 119.4(3) . . ?
C12 N3 Ru1 129.5(2) . . ?
C8 N3 Ru1 111.1(2) . . ?
C18 N4 C14 119.8(3) . . ?
C18 N4 Ru1 129.2(3) . . ?
C14 N4 Ru1 111.0(2) . . ?
O3 N5 Ru1 173.9(3) . . ?
C6 C1 C2 119.3(3) . . ?
C6 C1 N1 124.8(3) . . ?
C2 C1 N1 116.0(3) . . ?
C3 C2 N2 125.0(3) . . ?
C3 C2 C1 119.0(3) . . ?
N2 C2 C1 116.0(3) . . ?
C4 C3 C2 121.2(3) . . ?
C4 C3 H3 119.4 . . ?
C2 C3 H3 119.4 . . ?
C3 C4 C5 119.6(3) . . ?
C3 C4 C19 119.9(4) . . ?
C5 C4 C19 120.5(3) . . ?
C6 C5 C4 119.5(3) . . ?
C6 C5 C20 120.3(3) . . ?
C4 C5 C20 120.2(3) . . ?
C5 C6 C1 121.2(3) . . ?
C5 C6 H6 119.4 . . ?
C1 C6 H6 119.4 . . ?
O1 C7 N1 128.5(3) . . ?
O1 C7 C8 119.9(3) . . ?
N1 C7 C8 111.5(3) . . ?
N3 C8 C9 121.4(3) . . ?
N3 C8 C7 117.7(3) . . ?
C9 C8 C7 120.9(3) . . ?
C8 C9 C10 119.0(3) . . ?
C8 C9 H9 120.5 . . ?
C10 C9 H9 120.5 . . ?
C11 C10 C9 119.4(3) . . ?
C11 C10 H10 120.3 . . ?
C9 C10 H10 120.3 . . ?
C10 C11 C12 119.0(3) . . ?
C10 C11 H11 120.5 . . ?
C12 C11 H11 120.5 . . ?
N3 C12 C11 121.8(3) . . ?
N3 C12 H12 119.1 . . ?
C11 C12 H12 119.1 . . ?
O2 C13 N2 127.6(3) . . ?
O2 C13 C14 120.6(3) . . ?
N2 C13 C14 111.8(3) . . ?
N4 C14 C15 121.0(3) . . ?
N4 C14 C13 117.7(3) . . ?
C15 C14 C13 121.2(3) . . ?
C14 C15 C16 119.3(4) . . ?
C14 C15 H15 120.4 . . ?
C16 C15 H15 120.4 . . ?
C17 C16 C15 119.1(3) . . ?
C17 C16 H16 120.5 . . ?
C15 C16 H16 120.5 . . ?
C16 C17 C18 119.8(4) . . ?
C16 C17 H17 120.1 . . ?
C18 C17 H17 120.1 . . ?
N4 C18 C17 121.0(3) . . ?
N4 C18 H18 119.5 . . ?
C17 C18 H18 119.5 . . ?
C4 C19 H19A 109.5 . . ?
C4 C19 H19B 109.5 . . ?
H19A C19 H19B 109.5 . . ?
C4 C19 H19C 109.5 . . ?
H19A C19 H19C 109.5 . . ?
H19B C19 H19C 109.5 . . ?
C5 C20 H20A 109.5 . . ?
C5 C20 H20B 109.5 . . ?
H20A C20 H20B 109.5 . . ?
C5 C20 H20C 109.5 . . ?
H20A C20 H20C 109.5 . . ?
H20B C20 H20C 109.5 . . ?
C26A C21A C22A 119.9(8) . . ?
C26A C21A C27A 118.7(8) . . ?
C22A C21A C27A 121.4(8) . . ?
C23A C22A C21A 120.0(8) . . ?
C23A C22A H22A 120.0 . . ?
C21A C22A H22A 120.0 . . ?
C22A C23A C24A 119.3(9) . . ?
C22A C23A H23A 120.3 . . ?
C24A C23A H23A 120.3 . . ?
C25A C24A C23A 123.3(12) . . ?
C25A C24A H24A 118.4 . . ?
C23A C24A H24A 118.4 . . ?
C24A C25A C26A 117.6(11) . . ?
C24A C25A H25A 121.2 . . ?
C26A C25A H25A 121.2 . . ?
C21A C26A C25A 120.0(9) . . ?
C21A C26A H26A 120.0 . . ?
C25A C26A H26A 120.0 . . ?
C21A C27A H27A 109.5 . . ?
C21A C27A H27B 109.5 . . ?
H27A C27A H27B 109.5 . . ?
C21A C27A H27C 109.5 . . ?
H27A C27A H27C 109.5 . . ?
H27B C27A H27C 109.5 . . ?
C26B C21B C22B 118.0(10) . . ?
C26B C21B C27B 120.8(10) . . ?
C22B C21B C27B 121.2(10) . . ?
C23B C22B C21B 120.9(12) . . ?
C23B C22B H22B 119.5 . . ?
C21B C22B H22B 119.5 . . ?
C22B C23B C24B 119.0(15) . . ?
C22B C23B H23B 120.5 . . ?
C24B C23B H23B 120.5 . . ?
C25B C24B C23B 119.4(15) . . ?
C25B C24B H24B 120.3 . . ?
C23B C24B H24B 120.3 . . ?
C24B C25B C26B 121.0(12) . . ?
C24B C25B H25B 119.5 . . ?
C26B C25B H25B 119.5 . . ?
C21B C26B C25B 121.3(10) . . ?
C21B C26B H26B 119.4 . . ?
C25B C26B H26B 119.4 . . ?
C21B C27B H27D 109.5 . . ?
C21B C27B H27E 109.5 . . ?
H27D C27B H27E 109.5 . . ?
C21B C27B H27F 109.5 . . ?
H27D C27B H27F 109.5 . . ?
H27E C27B H27F 109.5 . . ?

loop_
_geom_bond_atom_site_label_1
_geom_bond_atom_site_label_2
_geom_bond_distance
_geom_bond_site_symmetry_2
_geom_bond_publ_flag
Ru1 N5 1.742(3) . ?
Ru1 N2 1.984(3) . ?
Ru1 N1 1.992(3) . ?
Ru1 N3 2.121(3) . ?
Ru1 N4 2.122(3) . ?
Ru1 Cl1 2.3718(9) . ?
O1 C7 1.233(4) . ?
O2 C13 1.230(4) . ?
O3 N5 1.154(4) . ?
N1 C7 1.334(4) . ?
N1 C1 1.426(4) . ?
N2 C13 1.352(4) . ?
N2 C2 1.418(4) . ?
N3 C12 1.339(4) . ?
N3 C8 1.358(4) . ?
N4 C18 1.341(5) . ?
N4 C14 1.360(5) . ?
C1 C6 1.395(5) . ?
C1 C2 1.418(5) . ?
C2 C3 1.393(5) . ?
C3 C4 1.389(5) . ?
C3 H3 0.9500 . ?
C4 C5 1.406(5) . ?
C4 C19 1.511(5) . ?
C5 C6 1.385(5) . ?
C5 C20 1.512(5) . ?
C6 H6 0.9500 . ?
C7 C8 1.517(5) . ?
C8 C9 1.378(5) . ?
C9 C10 1.389(5) . ?
C9 H9 0.9500 . ?
C10 C11 1.379(5) . ?
C10 H10 0.9500 . ?
C11 C12 1.384(5) . ?
C11 H11 0.9500 . ?
C12 H12 0.9500 . ?
C13 C14 1.507(5) . ?
C14 C15 1.383(5) . ?
C15 C16 1.386(5) . ?
C15 H15 0.9500 . ?
C16 C17 1.374(6) . ?
C16 H16 0.9500 . ?
C17 C18 1.387(5) . ?
C17 H17 0.9500 . ?
C18 H18 0.9500 . ?
C19 H19A 0.9800 . ?
C19 H19B 0.9800 . ?
C19 H19C 0.9800 . ?
C20 H20A 0.9800 . ?
C20 H20B 0.9800 . ?
C20 H20C 0.9800 . ?
C21A C26A 1.370(12) . ?
C21A C22A 1.391(11) . ?
C21A C27A 1.497(11) . ?
C22A C23A 1.379(11) . ?
C22A H22A 0.9500 . ?
C23A C24A 1.383(13) . ?
C23A H23A 0.9500 . ?
C24A C25A 1.329(15) . ?
C24A H24A 0.9500 . ?
C25A C26A 1.450(13) . ?
C25A H25A 0.9500 . ?
C26A H26A 0.9500 . ?
C27A H27A 0.9800 . ?
C27A H27B 0.9800 . ?
C27A H27C 0.9800 . ?
C21B C26B 1.366(13) . ?
C21B C22B 1.399(13) . ?
C21B C27B 1.493(13) . ?
C22B C23B 1.381(18) . ?
C22B H22B 0.9500 . ?
C23B C24B 1.42(2) . ?
C23B H23B 0.9500 . ?
C24B C25B 1.331(16) . ?
C24B H24B 0.9500 . ?
C25B C26B 1.398(14) . ?
C25B H25B 0.9500 . ?
C26B H26B 0.9500 . ?
C27B H27D 0.9800 . ?
C27B H27E 0.9800 . ?
C27B H27F 0.9800 . ?
